data_7029129
loop_
_publ_author_name
'Chen, Ying'
'Cao, Fan'
'Wei, Rong-Min'
'Zhang, Yang'
'Zhang, Yi-Quan'
'Song, You'

_publ_section_title
;
 Spin-crossover phenomena of the mononuclear Mn(III) complex tuned by
 metal dithiolene counteranions.
;
_journal_issue 9
_journal_name_full 'Dalton transactions (Cambridge, England : 2003)'
_journal_page_first 3783
_journal_page_last 3791
_journal_paper_doi 10.1039/c3dt53173b
_journal_volume 43
_journal_year 2014
_chemical_formula_moiety 'C22 H26 Br2 Mn N4 O2, C6 Ni S10, C2 H3 N'
_chemical_formula_sum 'C30 H29 Br2 Mn N5 Ni O2 S10'
_chemical_formula_weight 1085.65
_chemical_name_systematic
; 
 ? 
;
_space_group_IT_number 2
_symmetry_cell_setting triclinic
_symmetry_space_group_name_Hall '-P 1'
_symmetry_space_group_name_H-M 'P -1'
_atom_sites_solution_hydrogens geom
_atom_sites_solution_primary direct
_atom_sites_solution_secondary difmap
_audit_creation_method SHELXL-97
_cell_angle_alpha 94.2340(10)
_cell_angle_beta 104.1830(10)
_cell_angle_gamma 92.672(2)
_cell_formula_units_Z 2
_cell_length_a 10.9060(9)
_cell_length_b 12.1826(10)
_cell_length_c 16.1265(13)
_cell_measurement_reflns_used 3717
_cell_measurement_temperature 296(2)
_cell_measurement_theta_max 24.823
_cell_measurement_theta_min 2.206
_cell_volume 2067.0(3)
_computing_cell_refinement 'Bruker SMART'
_computing_data_collection 'Bruker SMART'
_computing_data_reduction 'Bruker SMART'
_computing_molecular_graphics 'Bruker SHELXTL'
_computing_publication_material 'Bruker SHELXTL'
_computing_structure_refinement 'SHELXL-97 (Sheldrick, 1997)'
_computing_structure_solution 'SHELXS-97 (Sheldrick, 1990)'
_diffrn_ambient_temperature 296(2)
_diffrn_measured_fraction_theta_full 0.996
_diffrn_measured_fraction_theta_max 0.996
_diffrn_measurement_device_type 'CCD area detector'
_diffrn_measurement_method 'phi and omega scans'
_diffrn_radiation_monochromator graphite
_diffrn_radiation_source 'fine-focus sealed tube'
_diffrn_radiation_type MoK\a
_diffrn_radiation_wavelength 0.71073
_diffrn_reflns_av_R_equivalents 0.0202
_diffrn_reflns_av_unetI/netI 0.0362
_diffrn_reflns_limit_h_max 12
_diffrn_reflns_limit_h_min -12
_diffrn_reflns_limit_k_max 14
_diffrn_reflns_limit_k_min -13
_diffrn_reflns_limit_l_max 15
_diffrn_reflns_limit_l_min -19
_diffrn_reflns_number 11697
_diffrn_reflns_theta_full 25.00
_diffrn_reflns_theta_max 25.00
_diffrn_reflns_theta_min 1.31
_exptl_absorpt_coefficient_mu 3.235
_exptl_absorpt_correction_T_max 0.724
_exptl_absorpt_correction_T_min 0.325
_exptl_absorpt_correction_type multi-scan
_exptl_absorpt_process_details 'SADABS; Bruker, 2000'
_exptl_crystal_colour dark-green
_exptl_crystal_density_diffrn 1.744
_exptl_crystal_density_method 'not measured'
_exptl_crystal_description long-strip
_exptl_crystal_F_000 1086
_exptl_crystal_size_max 0.6
_exptl_crystal_size_mid 0.3
_exptl_crystal_size_min 0.1
_refine_diff_density_max 0.673
_refine_diff_density_min -0.718
_refine_diff_density_rms 0.073
_refine_ls_extinction_method none
_refine_ls_goodness_of_fit_ref 1.001
_refine_ls_hydrogen_treatment mixed
_refine_ls_matrix_type full
_refine_ls_number_parameters 469
_refine_ls_number_reflns 7231
_refine_ls_number_restraints 0
_refine_ls_restrained_S_all 1.001
_refine_ls_R_factor_all 0.0543
_refine_ls_R_factor_gt 0.0364
_refine_ls_shift/su_max 0.011
_refine_ls_shift/su_mean 0.000
_refine_ls_structure_factor_coef Fsqd
_refine_ls_weighting_details 'calc w=1/[\s^2^(Fo^2^)+(0.0426P)^2^+1.1345P] where P=(Fo^2^+2Fc^2^)/3'
_refine_ls_weighting_scheme calc
_refine_ls_wR_factor_gt 0.0857
_refine_ls_wR_factor_ref 0.0930
_reflns_number_gt 5470
_reflns_number_total 7231
_reflns_threshold_expression >2sigma(I)
_cod_data_source_file c3dt53173b.txt
_cod_data_source_block dmit
_cod_depositor_comments
;
The following automatic conversions were performed:

'_symmetry_cell_setting' value 'Triclinic' changed to 'triclinic'
according to
/usr/data/users/saulius/automatic-downloads/current/RSC/lib/dictionaries/cif_core.dic
dictionary named 'cif_core.dic' version 2.4.2 from 2011-04-26.

Automatic conversion script
Id: cif_fix_values 2281 2013-09-26 08:29:07Z andrius 
;
_cod_original_sg_symbol_Hall -P1
_cod_original_sg_symbol_H-M 'P-1   '
_cod_database_code 7029129

loop_
_symmetry_equiv_pos_as_xyz
'x, y, z'
'-x, -y, -z'

loop_
_atom_site_label
_atom_site_type_symbol
_atom_site_fract_x
_atom_site_fract_y
_atom_site_fract_z
_atom_site_U_iso_or_equiv
_atom_site_adp_type
_atom_site_occupancy
_atom_site_symmetry_multiplicity
_atom_site_calc_flag
_atom_site_refinement_flags
Br1 Br -0.10847(5) 0.75145(4) 0.68707(3) 0.08358(17) Uani 1 1 d .
Br2 Br -0.39655(4) -0.11344(4) 0.80005(4) 0.08011(16) Uani 1 1 d .
C1 C 0.3222(3) 0.6804(3) -0.1082(2) 0.0438(8) Uani 1 1 d .
C2 C 0.2521(4) 0.7647(3) -0.0913(2) 0.0509(9) Uani 1 1 d .
C3 C 0.2767(4) 0.7877(3) -0.2454(3) 0.0547(10) Uani 1 1 d .
C4 C 0.3532(4) 0.5444(3) 0.2411(2) 0.0530(9) Uani 1 1 d .
C5 C 0.2757(4) 0.6246(3) 0.2540(2) 0.0531(9) Uani 1 1 d .
C6 C 0.3208(4) 0.5239(4) 0.3948(2) 0.0648(11) Uani 1 1 d .
C7 C 0.1285(3) 0.4392(3) 0.7161(2) 0.0446(8) Uani 1 1 d .
C8 C 0.1134(4) 0.4974(3) 0.6424(2) 0.0544(10) Uani 1 1 d .
H8 H 0.1522 0.4749 0.5992 0.065 Uiso 1 1 calc R
C9 C 0.0409(4) 0.5882(3) 0.6340(3) 0.0596(10) Uani 1 1 d .
H9 H 0.0290 0.6249 0.5843 0.071 Uiso 1 1 calc R
C10 C -0.0130(4) 0.6241(3) 0.6978(3) 0.0572(10) Uani 1 1 d .
C11 C 0.0023(4) 0.5708(3) 0.7711(2) 0.0538(10) Uani 1 1 d .
H11 H -0.0333 0.5972 0.8149 0.065 Uiso 1 1 calc R
C12 C 0.0713(3) 0.4767(3) 0.7803(2) 0.0453(8) Uani 1 1 d .
C13 C 0.0852(4) 0.4224(3) 0.8588(2) 0.0497(9) Uani 1 1 d .
H13 H 0.0657 0.4612 0.9053 0.060 Uiso 1 1 calc R
C14 C 0.1447(4) 0.2871(3) 0.9556(2) 0.0623(11) Uani 1 1 d .
H14A H 0.1014 0.2150 0.9526 0.075 Uiso 1 1 calc R
H14B H 0.1100 0.3378 0.9918 0.075 Uiso 1 1 calc R
C15 C 0.2860(5) 0.2805(3) 0.9953(3) 0.0735(14) Uani 1 1 d .
H15A H 0.3283 0.3522 0.9946 0.088 Uiso 1 1 calc R
H15B H 0.2972 0.2660 1.0550 0.088 Uiso 1 1 calc R
C16 C 0.3513(4) 0.1954(3) 0.9532(3) 0.0695(12) Uani 1 1 d .
H16A H 0.4373 0.1923 0.9876 0.083 Uiso 1 1 calc R
H16B H 0.3074 0.1237 0.9510 0.083 Uiso 1 1 calc R
C17 C 0.4308(4) 0.1416(4) 0.8289(3) 0.0775(14) Uani 1 1 d .
H17A H 0.4026 0.0664 0.8345 0.093 Uiso 1 1 calc R
H17B H 0.5192 0.1537 0.8599 0.093 Uiso 1 1 calc R
C18 C 0.4167(4) 0.1585(4) 0.7362(3) 0.0784(14) Uani 1 1 d .
H18A H 0.4467 0.2332 0.7307 0.094 Uiso 1 1 calc R
H18B H 0.4672 0.1078 0.7118 0.094 Uiso 1 1 calc R
C19 C 0.2596(5) 0.1651(4) 0.5992(3) 0.0775(14) Uani 1 1 d .
H19A H 0.3173 0.1257 0.5725 0.093 Uiso 1 1 calc R
H19B H 0.2785 0.2434 0.5979 0.093 Uiso 1 1 calc R
C20 C 0.1257(5) 0.1348(4) 0.5481(3) 0.0770(14) Uani 1 1 d .
H20A H 0.1062 0.0572 0.5523 0.092 Uiso 1 1 calc R
H20B H 0.1209 0.1444 0.4882 0.092 Uiso 1 1 calc R
C21 C 0.0250(4) 0.2005(3) 0.5754(2) 0.0635(11) Uani 1 1 d .
H21A H 0.0474 0.2788 0.5770 0.076 Uiso 1 1 calc R
H21B H -0.0558 0.1837 0.5339 0.076 Uiso 1 1 calc R
C22 C -0.0805(4) 0.1085(3) 0.6637(2) 0.0471(9) Uani 1 1 d .
H22 H -0.1432 0.0918 0.6131 0.057 Uiso 1 1 calc R
C23 C -0.0975(3) 0.0598(3) 0.7390(2) 0.0394(8) Uani 1 1 d .
C24 C -0.2165(3) 0.0094(3) 0.7367(2) 0.0478(9) Uani 1 1 d .
H24 H -0.2832 0.0117 0.6884 0.057 Uiso 1 1 calc R
C25 C -0.2353(3) -0.0432(3) 0.8054(2) 0.0490(9) Uani 1 1 d .
C26 C -0.1372(4) -0.0486(3) 0.8768(2) 0.0481(9) Uani 1 1 d .
H26 H -0.1505 -0.0846 0.9230 0.058 Uiso 1 1 calc R
C27 C -0.0194(3) -0.0006(3) 0.8797(2) 0.0446(8) Uani 1 1 d .
H27 H 0.0467 -0.0052 0.9280 0.053 Uiso 1 1 calc R
C28 C 0.0032(3) 0.0547(2) 0.8116(2) 0.0378(8) Uani 1 1 d .
C29 C 0.5677(5) 0.1390(5) 0.4935(3) 0.0859(15) Uani 1 1 d .
C30 C 0.4829(6) 0.2149(5) 0.4520(4) 0.1072(19) Uani 1 1 d .
H30A H 0.5279 0.2658 0.4255 0.161 Uiso 1 1 calc R
H30B H 0.4482 0.2547 0.4936 0.161 Uiso 1 1 calc R
H30C H 0.4155 0.1753 0.4090 0.161 Uiso 1 1 calc R
H2 H 0.388(4) 0.272(3) 0.867(3) 0.060(14) Uiso 1 1 d .
H3 H 0.269(4) 0.079(3) 0.691(3) 0.056(13) Uiso 1 1 d .
Mn1 Mn 0.16530(5) 0.22392(4) 0.76984(3) 0.04184(14) Uani 1 1 d .
N1 N 0.1222(3) 0.3248(2) 0.86891(18) 0.0487(7) Uani 1 1 d .
N2 N 0.3550(4) 0.2189(3) 0.8653(3) 0.0634(10) Uani 1 1 d .
N3 N 0.2816(3) 0.1391(3) 0.6894(3) 0.0607(10) Uani 1 1 d .
N4 N 0.0141(3) 0.1731(2) 0.66093(17) 0.0454(7) Uani 1 1 d .
N5 N 0.6356(6) 0.0776(5) 0.5242(4) 0.131(2) Uani 1 1 d .
Ni1 Ni 0.29909(4) 0.64995(4) 0.07255(3) 0.04616(13) Uani 1 1 d .
O1 O 0.2013(2) 0.35308(18) 0.72241(16) 0.0506(6) Uani 1 1 d .
O2 O 0.1202(2) 0.09657(17) 0.81670(14) 0.0439(6) Uani 1 1 d .
S1 S 0.37264(9) 0.58815(7) -0.03364(6) 0.0480(2) Uani 1 1 d .
S2 S 0.20859(12) 0.78190(9) 0.00366(7) 0.0695(3) Uani 1 1 d .
S3 S 0.35512(10) 0.67365(8) -0.20888(7) 0.0535(2) Uani 1 1 d .
S4 S 0.20854(11) 0.85282(8) -0.17195(7) 0.0656(3) Uani 1 1 d .
S5 S 0.26698(12) 0.83118(10) -0.34123(8) 0.0732(3) Uani 1 1 d .
S6 S 0.39994(12) 0.52699(9) 0.14702(6) 0.0635(3) Uani 1 1 d .
S7 S 0.21877(11) 0.70962(9) 0.17549(7) 0.0680(3) Uani 1 1 d .
S8 S 0.40232(14) 0.46305(11) 0.32574(7) 0.0804(4) Uani 1 1 d .
S9 S 0.23782(11) 0.63237(10) 0.35279(7) 0.0711(3) Uani 1 1 d .
S10 S 0.32301(14) 0.48386(14) 0.48949(8) 0.0938(4) Uani 1 1 d .

loop_
_atom_site_aniso_label
_atom_site_aniso_U_11
_atom_site_aniso_U_22
_atom_site_aniso_U_33
_atom_site_aniso_U_23
_atom_site_aniso_U_13
_atom_site_aniso_U_12
Br1 0.0865(4) 0.0553(3) 0.1021(4) 0.0147(2) 0.0042(3) 0.0262(2)
Br2 0.0478(3) 0.0917(3) 0.1038(4) 0.0245(3) 0.0225(2) -0.0093(2)
C1 0.037(2) 0.0378(18) 0.056(2) 0.0093(16) 0.0093(16) 0.0027(15)
C2 0.047(2) 0.043(2) 0.062(2) 0.0114(17) 0.0095(18) 0.0125(17)
C3 0.046(2) 0.046(2) 0.073(3) 0.0207(19) 0.0114(19) 0.0000(16)
C4 0.056(3) 0.056(2) 0.049(2) 0.0000(17) 0.0160(18) 0.0086(18)
C5 0.048(2) 0.058(2) 0.053(2) -0.0081(18) 0.0168(18) 0.0040(18)
C6 0.058(3) 0.087(3) 0.052(2) -0.003(2) 0.022(2) 0.003(2)
C7 0.050(2) 0.0330(18) 0.053(2) 0.0078(15) 0.0158(17) -0.0033(15)
C8 0.070(3) 0.041(2) 0.058(2) 0.0104(17) 0.024(2) 0.0032(18)
C9 0.073(3) 0.046(2) 0.058(2) 0.0170(19) 0.008(2) 0.0027(19)
C10 0.063(3) 0.0356(19) 0.069(3) 0.0079(18) 0.007(2) 0.0063(18)
C11 0.062(3) 0.040(2) 0.060(2) 0.0000(18) 0.017(2) 0.0040(17)
C12 0.052(2) 0.0366(18) 0.047(2) 0.0076(15) 0.0104(17) -0.0011(16)
C13 0.055(2) 0.046(2) 0.050(2) -0.0004(17) 0.0181(18) 0.0000(17)
C14 0.095(4) 0.049(2) 0.046(2) 0.0092(18) 0.023(2) -0.002(2)
C15 0.097(4) 0.052(2) 0.054(2) 0.011(2) -0.011(2) -0.017(2)
C16 0.064(3) 0.054(3) 0.074(3) 0.017(2) -0.013(2) -0.011(2)
C17 0.045(3) 0.065(3) 0.117(4) 0.018(3) 0.009(3) 0.005(2)
C18 0.054(3) 0.066(3) 0.125(4) 0.019(3) 0.038(3) 0.008(2)
C19 0.103(4) 0.067(3) 0.083(3) 0.012(2) 0.059(3) 0.011(3)
C20 0.112(4) 0.074(3) 0.053(3) 0.002(2) 0.037(3) -0.001(3)
C21 0.083(3) 0.061(2) 0.046(2) 0.0123(19) 0.015(2) -0.006(2)
C22 0.052(2) 0.0420(19) 0.045(2) 0.0064(16) 0.0047(17) 0.0060(17)
C23 0.043(2) 0.0336(17) 0.0410(19) 0.0046(14) 0.0083(16) 0.0039(14)
C24 0.038(2) 0.044(2) 0.059(2) 0.0067(17) 0.0043(17) 0.0066(16)
C25 0.042(2) 0.044(2) 0.064(2) 0.0035(18) 0.0189(19) -0.0004(16)
C26 0.055(2) 0.046(2) 0.046(2) 0.0075(16) 0.0177(18) -0.0036(17)
C27 0.050(2) 0.0403(19) 0.0410(19) 0.0047(15) 0.0067(16) 0.0015(16)
C28 0.041(2) 0.0259(16) 0.0468(19) 0.0026(14) 0.0110(16) 0.0018(14)
C29 0.081(4) 0.096(4) 0.072(3) 0.028(3) 0.000(3) -0.016(3)
C30 0.106(5) 0.123(5) 0.106(4) 0.035(4) 0.039(4) 0.031(4)
Mn1 0.0454(3) 0.0325(3) 0.0485(3) 0.0081(2) 0.0126(2) 0.0004(2)
N1 0.061(2) 0.0398(16) 0.0455(17) 0.0069(13) 0.0132(15) -0.0015(14)
N2 0.055(2) 0.045(2) 0.084(3) 0.0137(19) 0.0046(19) -0.0110(18)
N3 0.061(2) 0.041(2) 0.089(3) 0.0095(18) 0.034(2) 0.0044(17)
N4 0.055(2) 0.0396(16) 0.0409(16) 0.0111(13) 0.0093(14) 0.0022(14)
N5 0.113(5) 0.123(4) 0.130(4) 0.050(4) -0.030(4) -0.018(3)
Ni1 0.0451(3) 0.0407(2) 0.0529(3) 0.0014(2) 0.0124(2) 0.0082(2)
O1 0.0586(17) 0.0366(13) 0.0644(16) 0.0128(11) 0.0274(13) 0.0054(11)
O2 0.0418(15) 0.0356(12) 0.0512(14) 0.0098(10) 0.0048(11) -0.0019(10)
S1 0.0520(6) 0.0385(5) 0.0575(6) 0.0097(4) 0.0180(4) 0.0142(4)
S2 0.0809(8) 0.0646(7) 0.0718(7) 0.0141(5) 0.0270(6) 0.0388(6)
S3 0.0535(6) 0.0483(5) 0.0639(6) 0.0158(4) 0.0204(5) 0.0106(4)
S4 0.0702(8) 0.0505(6) 0.0813(7) 0.0237(5) 0.0197(6) 0.0240(5)
S5 0.0752(8) 0.0727(7) 0.0772(8) 0.0336(6) 0.0209(6) 0.0072(6)
S6 0.0874(8) 0.0625(6) 0.0485(6) 0.0080(5) 0.0255(5) 0.0357(6)
S7 0.0701(8) 0.0693(7) 0.0728(7) 0.0048(5) 0.0293(6) 0.0302(6)
S8 0.1078(11) 0.0929(9) 0.0529(6) 0.0173(6) 0.0341(6) 0.0418(8)
S9 0.0665(8) 0.0918(8) 0.0591(6) -0.0086(6) 0.0264(6) 0.0148(6)
S10 0.0920(10) 0.1431(13) 0.0544(7) 0.0125(7) 0.0319(7) 0.0120(9)

loop_
_atom_type_symbol
_atom_type_description
_atom_type_scat_dispersion_real
_atom_type_scat_dispersion_imag
_atom_type_scat_source
C C 0.0033 0.0016 'International Tables Vol C Tables 4.2.6.8 and 6.1.1.4'
H H 0.0000 0.0000 'International Tables Vol C Tables 4.2.6.8 and 6.1.1.4'
N N 0.0061 0.0033 'International Tables Vol C Tables 4.2.6.8 and 6.1.1.4'
O O 0.0106 0.0060 'International Tables Vol C Tables 4.2.6.8 and 6.1.1.4'
S S 0.1246 0.1234 'International Tables Vol C Tables 4.2.6.8 and 6.1.1.4'
Mn Mn 0.3368 0.7283 'International Tables Vol C Tables 4.2.6.8 and 6.1.1.4'
Ni Ni 0.3393 1.1124 'International Tables Vol C Tables 4.2.6.8 and 6.1.1.4'
Br Br -0.2901 2.4595 'International Tables Vol C Tables 4.2.6.8 and 6.1.1.4'

loop_
_geom_angle_atom_site_label_1
_geom_angle_atom_site_label_2
_geom_angle_atom_site_label_3
_geom_angle
C2 C1 S1 120.8(3)
C2 C1 S3 115.6(3)
S1 C1 S3 123.6(2)
C1 C2 S2 121.7(3)
C1 C2 S4 116.1(3)
S2 C2 S4 122.2(2)
S5 C3 S4 122.4(2)
S5 C3 S3 124.2(2)
S4 C3 S3 113.4(2)
C5 C4 S6 121.3(3)
C5 C4 S8 115.9(3)
S6 C4 S8 122.8(2)
C4 C5 S7 120.8(3)
C4 C5 S9 115.8(3)
S7 C5 S9 123.4(2)
S10 C6 S9 123.5(2)
S10 C6 S8 123.9(3)
S9 C6 S8 112.5(2)
O1 C7 C12 123.3(3)
O1 C7 C8 118.3(3)
C12 C7 C8 118.4(3)
C9 C8 C7 120.1(4)
C9 C8 H8 119.9
C7 C8 H8 119.9
C10 C9 C8 120.5(4)
C10 C9 H9 119.7
C8 C9 H9 119.7
C9 C10 C11 120.8(3)
C9 C10 Br1 120.2(3)
C11 C10 Br1 119.1(3)
C10 C11 C12 120.1(4)
C10 C11 H11 120.0
C12 C11 H11 120.0
C7 C12 C11 120.0(3)
C7 C12 C13 121.5(3)
C11 C12 C13 118.4(3)
N1 C13 C12 124.8(3)
N1 C13 H13 117.6
C12 C13 H13 117.6
N1 C14 C15 111.1(3)
N1 C14 H14A 109.4
C15 C14 H14A 109.4
N1 C14 H14B 109.4
C15 C14 H14B 109.4
H14A C14 H14B 108.0
C16 C15 C14 116.3(3)
C16 C15 H15A 108.2
C14 C15 H15A 108.2
C16 C15 H15B 108.2
C14 C15 H15B 108.2
H15A C15 H15B 107.4
N2 C16 C15 112.5(3)
N2 C16 H16A 109.1
C15 C16 H16A 109.1
N2 C16 H16B 109.1
C15 C16 H16B 109.1
H16A C16 H16B 107.8
N2 C17 C18 109.4(4)
N2 C17 H17A 109.8
C18 C17 H17A 109.8
N2 C17 H17B 109.8
C18 C17 H17B 109.8
H17A C17 H17B 108.2
N3 C18 C17 109.4(4)
N3 C18 H18A 109.8
C17 C18 H18A 109.8
N3 C18 H18B 109.8
C17 C18 H18B 109.8
H18A C18 H18B 108.2
N3 C19 C20 112.8(4)
N3 C19 H19A 109.0
C20 C19 H19A 109.0
N3 C19 H19B 109.0
C20 C19 H19B 109.0
H19A C19 H19B 107.8
C19 C20 C21 115.4(4)
C19 C20 H20A 108.4
C21 C20 H20A 108.4
C19 C20 H20B 108.4
C21 C20 H20B 108.4
H20A C20 H20B 107.5
N4 C21 C20 110.1(3)
N4 C21 H21A 109.6
C20 C21 H21A 109.6
N4 C21 H21B 109.6
C20 C21 H21B 109.6
H21A C21 H21B 108.1
N4 C22 C23 125.2(3)
N4 C22 H22 117.4
C23 C22 H22 117.4
C24 C23 C28 119.5(3)
C24 C23 C22 118.4(3)
C28 C23 C22 122.0(3)
C25 C24 C23 120.4(3)
C25 C24 H24 119.8
C23 C24 H24 119.8
C24 C25 C26 120.5(3)
C24 C25 Br2 119.7(3)
C26 C25 Br2 119.8(3)
C25 C26 C27 119.8(3)
C25 C26 H26 120.1
C27 C26 H26 120.1
C26 C27 C28 121.4(3)
C26 C27 H27 119.3
C28 C27 H27 119.3
O2 C28 C27 118.8(3)
O2 C28 C23 122.7(3)
C27 C28 C23 118.4(3)
N5 C29 C30 178.0(7)
C29 C30 H30A 109.5
C29 C30 H30B 109.5
H30A C30 H30B 109.5
C29 C30 H30C 109.5
H30A C30 H30C 109.5
H30B C30 H30C 109.5
O1 Mn1 O2 176.91(11)
O1 Mn1 N1 87.34(11)
O2 Mn1 N1 91.18(11)
O1 Mn1 N4 91.69(11)
O2 Mn1 N4 86.57(10)
N1 Mn1 N4 117.15(12)
O1 Mn1 N3 86.66(12)
O2 Mn1 N3 95.64(12)
N1 Mn1 N3 159.48(13)
N4 Mn1 N3 82.64(13)
O1 Mn1 N2 97.55(13)
O2 Mn1 N2 84.97(12)
N1 Mn1 N2 83.63(14)
N4 Mn1 N2 157.73(13)
N3 Mn1 N2 77.74(15)
C13 N1 C14 117.6(3)
C13 N1 Mn1 122.7(2)
C14 N1 Mn1 119.5(2)
C17 N2 C16 111.5(4)
C17 N2 Mn1 108.5(3)
C16 N2 Mn1 116.3(3)
C17 N2 H2 104(4)
C16 N2 H2 109(4)
Mn1 N2 H2 106(4)
C19 N3 C18 112.0(4)
C19 N3 Mn1 117.2(3)
C18 N3 Mn1 107.7(3)
C19 N3 H3 110(3)
C18 N3 H3 103(3)
Mn1 N3 H3 106(3)
C22 N4 C21 117.1(3)
C22 N4 Mn1 123.3(2)
C21 N4 Mn1 119.1(2)
S7 Ni1 S2 86.14(4)
S7 Ni1 S6 92.80(4)
S2 Ni1 S6 175.79(5)
S7 Ni1 S1 177.85(5)
S2 Ni1 S1 93.04(4)
S6 Ni1 S1 88.15(4)
C7 O1 Mn1 123.7(2)
C28 O2 Mn1 126.90(19)
C1 S1 Ni1 102.30(12)
C2 S2 Ni1 102.09(12)
C3 S3 C1 97.25(18)
C3 S4 C2 97.67(17)
C4 S6 Ni1 102.24(13)
C5 S7 Ni1 102.83(13)
C6 S8 C4 97.76(19)
C6 S9 C5 98.00(19)

loop_
_geom_bond_atom_site_label_1
_geom_bond_atom_site_label_2
_geom_bond_distance
Br1 C10 1.903(4)
Br2 C25 1.899(4)
C1 C2 1.359(5)
C1 S1 1.716(3)
C1 S3 1.744(4)
C2 S2 1.713(4)
C2 S4 1.738(4)
C3 S5 1.651(4)
C3 S4 1.712(4)
C3 S3 1.730(4)
C4 C5 1.358(5)
C4 S6 1.717(4)
C4 S8 1.739(4)
C5 S7 1.711(4)
C5 S9 1.739(4)
C6 S10 1.632(4)
C6 S9 1.723(5)
C6 S8 1.733(4)
C7 O1 1.340(4)
C7 C12 1.394(5)
C7 C8 1.408(5)
C8 C9 1.384(5)
C8 H8 0.9300
C9 C10 1.361(6)
C9 H9 0.9300
C10 C11 1.369(5)
C11 C12 1.398(5)
C11 H11 0.9300
C12 C13 1.451(5)
C13 N1 1.282(4)
C13 H13 0.9300
C14 N1 1.471(4)
C14 C15 1.526(6)
C14 H14A 0.9700
C14 H14B 0.9700
C15 C16 1.498(6)
C15 H15A 0.9700
C15 H15B 0.9700
C16 N2 1.476(6)
C16 H16A 0.9700
C16 H16B 0.9700
C17 N2 1.464(6)
C17 C18 1.497(6)
C17 H17A 0.9700
C17 H17B 0.9700
C18 N3 1.481(6)
C18 H18A 0.9700
C18 H18B 0.9700
C19 N3 1.475(6)
C19 C20 1.504(7)
C19 H19A 0.9700
C19 H19B 0.9700
C20 C21 1.519(6)
C20 H20A 0.9700
C20 H20B 0.9700
C21 N4 1.474(4)
C21 H21A 0.9700
C21 H21B 0.9700
C22 N4 1.281(4)
C22 C23 1.437(5)
C22 H22 0.9300
C23 C24 1.400(5)
C23 C28 1.403(5)
C24 C25 1.373(5)
C24 H24 0.9300
C25 C26 1.374(5)
C26 C27 1.376(5)
C26 H26 0.9300
C27 C28 1.395(4)
C27 H27 0.9300
C28 O2 1.333(4)
C29 N5 1.131(7)
C29 C30 1.423(7)
C30 H30A 0.9600
C30 H30B 0.9600
C30 H30C 0.9600
Mn1 O1 1.866(2)
Mn1 O2 1.872(2)
Mn1 N1 2.101(3)
Mn1 N4 2.124(3)
Mn1 N3 2.257(3)
Mn1 N2 2.262(4)
N2 H2 0.72(4)
N3 H3 0.75(4)
Ni1 S7 2.1553(11)
Ni1 S2 2.1603(11)
Ni1 S6 2.1605(11)
Ni1 S1 2.1637(10)
